data_7153554
loop_
_publ_author_name
'Guo, Jiajia'
'Sun, Xiaoyang'
'Yu, Shouyun'

_publ_section_title
;
 Diastereoselective synthesis of epoxide-fused benzoquinolizidine
 derivatives using intramolecular domino aza-Michael addition/Darzens
 reaction.
;
_journal_issue 2
_journal_name_full 'Organic &amp; biomolecular chemistry'
_journal_page_first 265
_journal_page_last 268
_journal_paper_doi 10.1039/c3ob42068j
_journal_volume 12
_journal_year 2014
_chemical_formula_sum 'C14 H15 N O2'
_chemical_formula_weight 229.27
_chemical_name_systematic
; 
 ? 
;
_space_group_IT_number 14
_symmetry_cell_setting monoclinic
_symmetry_space_group_name_Hall '-P 2yn'
_symmetry_space_group_name_H-M 'P 1 21/n 1'
_atom_sites_solution_hydrogens geom
_atom_sites_solution_primary direct
_atom_sites_solution_secondary difmap
_audit_creation_method SHELXL-97
_cell_angle_alpha 90.00
_cell_angle_beta 110.80(3)
_cell_angle_gamma 90.00
_cell_formula_units_Z 4
_cell_length_a 7.6070(15)
_cell_length_b 16.348(3)
_cell_length_c 9.994(2)
_cell_measurement_reflns_used 25
_cell_measurement_temperature 293(2)
_cell_measurement_theta_max 13
_cell_measurement_theta_min 9
_cell_volume 1161.8(5)
_computing_structure_refinement 'SHELXL-97 (Sheldrick, 1997)'
_computing_structure_solution 'SHELXS-97 (Sheldrick, 1990)'
_diffrn_ambient_temperature 293(2)
_diffrn_measured_fraction_theta_full 0.999
_diffrn_measured_fraction_theta_max 0.999
_diffrn_measurement_device_type 'Nonius cad4'
_diffrn_measurement_method \w/2\q
_diffrn_radiation_monochromator graphite
_diffrn_radiation_source 'fine-focus sealed tube'
_diffrn_radiation_type MoK\a
_diffrn_radiation_wavelength 0.71073
_diffrn_reflns_av_R_equivalents 0.0481
_diffrn_reflns_av_sigmaI/netI 0.0694
_diffrn_reflns_limit_h_max 9
_diffrn_reflns_limit_h_min 0
_diffrn_reflns_limit_k_max 19
_diffrn_reflns_limit_k_min 0
_diffrn_reflns_limit_l_max 11
_diffrn_reflns_limit_l_min -12
_diffrn_reflns_number 2289
_diffrn_reflns_theta_full 25.37
_diffrn_reflns_theta_max 25.37
_diffrn_reflns_theta_min 2.49
_diffrn_standards_decay_% 1
_diffrn_standards_interval_count 200
_diffrn_standards_interval_time 2h
_diffrn_standards_number 3
_exptl_absorpt_coefficient_mu 0.088
_exptl_absorpt_correction_T_max 0.9913
_exptl_absorpt_correction_T_min 0.9741
_exptl_absorpt_correction_type psi-scan
_exptl_crystal_density_diffrn 1.311
_exptl_crystal_density_method 'not measured'
_exptl_crystal_F_000 488
_exptl_crystal_size_max 0.30
_exptl_crystal_size_mid 0.20
_exptl_crystal_size_min 0.10
_refine_diff_density_max 0.214
_refine_diff_density_min -0.179
_refine_diff_density_rms 0.046
_refine_ls_extinction_method none
_refine_ls_goodness_of_fit_ref 1.000
_refine_ls_hydrogen_treatment constr
_refine_ls_matrix_type full
_refine_ls_number_parameters 154
_refine_ls_number_reflns 2124
_refine_ls_number_restraints 0
_refine_ls_restrained_S_all 1.000
_refine_ls_R_factor_all 0.1212
_refine_ls_R_factor_gt 0.0664
_refine_ls_shift/su_max 0.000
_refine_ls_shift/su_mean 0.000
_refine_ls_structure_factor_coef Fsqd
_refine_ls_weighting_details 'calc w=1/[\s^2^(Fo^2^)+(0.0800P)^2^+0.3000P] where P=(Fo^2^+2Fc^2^)/3'
_refine_ls_weighting_scheme calc
_refine_ls_wR_factor_gt 0.1603
_refine_ls_wR_factor_ref 0.1895
_reflns_number_gt 1190
_reflns_number_total 2124
_reflns_threshold_expression >2sigma(I)
_cod_data_source_file c3ob42068j.txt
_cod_data_source_block b
_cod_depositor_comments
;
The following automatic conversions were performed:

'_symmetry_cell_setting' value 'Monoclinic' changed to 'monoclinic'
according to
/usr/data/users/saulius/automatic-downloads/current/RSC/lib/dictionaries/cif_core.dic
dictionary named 'cif_core.dic' version 2.4.2 from 2011-04-26.

Automatic conversion script
Id: cif_fix_values 2281 2013-09-26 08:29:07Z andrius 
;
_cod_original_cell_volume 1161.8(4)
_cod_original_sg_symbol_H-M P21/N
_cod_database_code 7153554

loop_
_symmetry_equiv_pos_as_xyz
'x, y, z'
'-x+1/2, y+1/2, -z+1/2'
'-x, -y, -z'
'x-1/2, -y-1/2, z-1/2'

loop_
_atom_site_label
_atom_site_type_symbol
_atom_site_fract_x
_atom_site_fract_y
_atom_site_fract_z
_atom_site_U_iso_or_equiv
_atom_site_adp_type
_atom_site_occupancy
_atom_site_symmetry_multiplicity
_atom_site_calc_flag
_atom_site_refinement_flags
N N 0.0618(4) 0.04554(17) 0.7259(3) 0.0520(8) Uani 1 1 d .
O1 O -0.1230(4) 0.19417(15) 0.5693(3) 0.0628(7) Uani 1 1 d .
C1 C 0.2110(5) 0.0221(2) 0.8592(4) 0.0638(11) Uani 1 1 d .
H1A H 0.3259 0.0104 0.8417 0.077 Uiso 1 1 calc R
H1B H 0.1746 -0.0266 0.8986 0.077 Uiso 1 1 calc R
O2 O 0.2727(3) 0.08452(16) 0.6249(3) 0.0680(8) Uani 1 1 d .
C2 C 0.2414(5) 0.0926(3) 0.9626(4) 0.0675(11) Uani 1 1 d .
H2A H 0.3204 0.0744 1.0573 0.081 Uiso 1 1 calc R
H2B H 0.3079 0.1359 0.9340 0.081 Uiso 1 1 calc R
C3 C 0.0620(4) 0.1264(2) 0.9699(4) 0.0488(9) Uani 1 1 d .
C4 C 0.0646(5) 0.1765(2) 1.0844(4) 0.0577(10) Uani 1 1 d .
H4A H 0.1791 0.1885 1.1558 0.069 Uiso 1 1 calc R
C5 C -0.0954(6) 0.2081(2) 1.0937(4) 0.0600(10) Uani 1 1 d .
H5A H -0.0888 0.2420 1.1702 0.072 Uiso 1 1 calc R
C6 C -0.2676(5) 0.1907(2) 0.9912(4) 0.0587(10) Uani 1 1 d .
H6A H -0.3774 0.2117 0.9987 0.070 Uiso 1 1 calc R
C7 C -0.2752(5) 0.1410(2) 0.8756(4) 0.0500(9) Uani 1 1 d .
H7A H -0.3911 0.1286 0.8062 0.060 Uiso 1 1 calc R
C8 C -0.1125(4) 0.10969(19) 0.8629(3) 0.0443(8) Uani 1 1 d .
C9 C -0.1241(4) 0.0513(2) 0.7410(4) 0.0483(9) Uani 1 1 d .
H9A H -0.1484 -0.0028 0.7727 0.058 Uiso 1 1 calc R
C10 C -0.2814(5) 0.0663(2) 0.5983(4) 0.0585(10) Uani 1 1 d .
H10A H -0.3156 0.0143 0.5491 0.070 Uiso 1 1 calc R
H10B H -0.3904 0.0863 0.6170 0.070 Uiso 1 1 calc R
C11 C -0.2372(5) 0.1248(2) 0.5011(4) 0.0580(10) Uani 1 1 d .
C12 C -0.0397(5) 0.1288(2) 0.5127(4) 0.0549(9) Uani 1 1 d .
H12A H -0.0167 0.1409 0.4244 0.066 Uiso 1 1 calc R
C13 C 0.1109(5) 0.0843(2) 0.6247(4) 0.0515(9) Uani 1 1 d .
C14 C -0.3945(6) 0.1435(3) 0.3626(4) 0.0867(15) Uani 1 1 d .
H14A H -0.3514 0.1816 0.3080 0.130 Uiso 1 1 calc R
H14B H -0.4984 0.1668 0.3827 0.130 Uiso 1 1 calc R
H14C H -0.4343 0.0939 0.3088 0.130 Uiso 1 1 calc R

loop_
_atom_site_aniso_label
_atom_site_aniso_U_11
_atom_site_aniso_U_22
_atom_site_aniso_U_33
_atom_site_aniso_U_23
_atom_site_aniso_U_13
_atom_site_aniso_U_12
N 0.0481(17) 0.0452(17) 0.0586(18) 0.0034(14) 0.0140(15) 0.0024(14)
O1 0.0642(16) 0.0529(16) 0.0620(16) -0.0037(13) 0.0110(13) 0.0063(13)
C1 0.055(2) 0.061(3) 0.069(3) 0.011(2) 0.014(2) 0.0092(19)
O2 0.0499(16) 0.0736(19) 0.082(2) -0.0033(15) 0.0254(14) -0.0024(14)
C2 0.045(2) 0.087(3) 0.061(2) 0.002(2) 0.0070(19) 0.000(2)
C3 0.0397(18) 0.049(2) 0.050(2) 0.0060(17) 0.0075(16) -0.0010(16)
C4 0.057(2) 0.059(2) 0.051(2) -0.0043(18) 0.0104(18) -0.0144(19)
C5 0.070(3) 0.053(2) 0.052(2) -0.0057(18) 0.016(2) -0.005(2)
C6 0.063(2) 0.048(2) 0.059(2) 0.0000(19) 0.014(2) 0.0081(19)
C7 0.044(2) 0.052(2) 0.047(2) 0.0002(17) 0.0074(16) -0.0025(17)
C8 0.0434(18) 0.0372(18) 0.0467(19) 0.0036(15) 0.0091(16) -0.0032(15)
C9 0.0413(18) 0.0384(19) 0.061(2) -0.0025(17) 0.0135(17) -0.0060(16)
C10 0.048(2) 0.062(2) 0.056(2) -0.0194(19) 0.0077(18) -0.0087(18)
C11 0.050(2) 0.061(2) 0.050(2) -0.0106(19) 0.0011(18) 0.0021(19)
C12 0.063(2) 0.049(2) 0.049(2) -0.0058(17) 0.0157(19) 0.0020(18)
C13 0.047(2) 0.043(2) 0.058(2) -0.0090(18) 0.0119(18) -0.0016(17)
C14 0.071(3) 0.117(4) 0.054(3) -0.007(3) 0.000(2) 0.017(3)

loop_
_atom_type_symbol
_atom_type_description
_atom_type_scat_dispersion_real
_atom_type_scat_dispersion_imag
_atom_type_scat_source
C C 0.0033 0.0016 'International Tables Vol C Tables 4.2.6.8 and 6.1.1.4'
H H 0.0000 0.0000 'International Tables Vol C Tables 4.2.6.8 and 6.1.1.4'
N N 0.0061 0.0033 'International Tables Vol C Tables 4.2.6.8 and 6.1.1.4'
O O 0.0106 0.0060 'International Tables Vol C Tables 4.2.6.8 and 6.1.1.4'

loop_
_geom_angle_atom_site_label_1
_geom_angle_atom_site_label_2
_geom_angle_atom_site_label_3
_geom_angle
C13 N C1 118.3(3)
C13 N C9 125.1(3)
C1 N C9 112.6(3)
C11 O1 C12 60.8(2)
N C1 C2 107.7(3)
N C1 H1A 110.2
C2 C1 H1A 110.2
N C1 H1B 110.2
C2 C1 H1B 110.2
H1A C1 H1B 108.5
C3 C2 C1 113.2(3)
C3 C2 H2A 108.9
C1 C2 H2A 108.9
C3 C2 H2B 108.9
C1 C2 H2B 108.9
H2A C2 H2B 107.8
C4 C3 C8 118.1(3)
C4 C3 C2 120.4(3)
C8 C3 C2 121.5(3)
C5 C4 C3 121.7(3)
C5 C4 H4A 119.1
C3 C4 H4A 119.1
C4 C5 C6 120.7(4)
C4 C5 H5A 119.7
C6 C5 H5A 119.7
C5 C6 C7 119.0(4)
C5 C6 H6A 120.5
C7 C6 H6A 120.5
C8 C7 C6 121.0(3)
C8 C7 H7A 119.5
C6 C7 H7A 119.5
C7 C8 C3 119.5(3)
C7 C8 C9 120.2(3)
C3 C8 C9 120.1(3)
N C9 C10 112.1(3)
N C9 C8 109.6(3)
C10 C9 C8 116.9(3)
N C9 H9A 105.8
C10 C9 H9A 105.8
C8 C9 H9A 105.8
C11 C10 C9 115.6(3)
C11 C10 H10A 108.4
C9 C10 H10A 108.4
C11 C10 H10B 108.4
C9 C10 H10B 108.4
H10A C10 H10B 107.4
O1 C11 C12 60.0(2)
O1 C11 C10 115.8(3)
C12 C11 C10 116.1(3)
O1 C11 C14 115.1(3)
C12 C11 C14 121.5(4)
C10 C11 C14 116.2(3)
O1 C12 C11 59.2(2)
O1 C12 C13 113.3(3)
C11 C12 C13 122.4(3)
O1 C12 H12A 116.3
C11 C12 H12A 116.3
C13 C12 H12A 116.3
O2 C13 N 122.8(3)
O2 C13 C12 120.4(3)
N C13 C12 116.8(3)
C11 C14 H14A 109.5
C11 C14 H14B 109.5
H14A C14 H14B 109.5
C11 C14 H14C 109.5
H14A C14 H14C 109.5
H14B C14 H14C 109.5

loop_
_geom_bond_atom_site_label_1
_geom_bond_atom_site_label_2
_geom_bond_distance
N C13 1.353(4)
N C1 1.462(4)
N C9 1.478(4)
O1 C11 1.444(4)
O1 C12 1.455(4)
C1 C2 1.510(5)
C1 H1A 0.9700
C1 H1B 0.9700
O2 C13 1.230(4)
C2 C3 1.498(5)
C2 H2A 0.9700
C2 H2B 0.9700
C3 C4 1.402(5)
C3 C8 1.404(5)
C4 C5 1.356(5)
C4 H4A 0.9300
C5 C6 1.376(5)
C5 H5A 0.9300
C6 C7 1.397(5)
C6 H6A 0.9300
C7 C8 1.386(4)
C7 H7A 0.9300
C8 C9 1.525(5)
C9 C10 1.521(5)
C9 H9A 0.9800
C10 C11 1.486(5)
C10 H10A 0.9700
C10 H10B 0.9700
C11 C12 1.466(5)
C11 C14 1.505(5)
C12 C13 1.478(5)
C12 H12A 0.9800
C14 H14A 0.9600
C14 H14B 0.9600
C14 H14C 0.9600

loop_
_geom_torsion_atom_site_label_1
_geom_torsion_atom_site_label_2
_geom_torsion_atom_site_label_3
_geom_torsion_atom_site_label_4
_geom_torsion
C13 N C1 C2 89.6(4)
C9 N C1 C2 -68.9(4)
N C1 C2 C3 47.0(4)
C1 C2 C3 C4 163.4(3)
C1 C2 C3 C8 -17.1(5)
C8 C3 C4 C5 0.4(5)
C2 C3 C4 C5 179.8(3)
C3 C4 C5 C6 1.1(6)
C4 C5 C6 C7 -1.1(6)
C5 C6 C7 C8 -0.4(5)
C6 C7 C8 C3 1.8(5)
C6 C7 C8 C9 176.3(3)
C4 C3 C8 C7 -1.8(5)
C2 C3 C8 C7 178.7(3)
C4 C3 C8 C9 -176.3(3)
C2 C3 C8 C9 4.3(5)
C13 N C9 C10 29.7(4)
C1 N C9 C10 -173.5(3)
C13 N C9 C8 -101.8(4)
C1 N C9 C8 55.0(4)
C7 C8 C9 N 164.0(3)
C3 C8 C9 N -21.6(4)
C7 C8 C9 C10 35.0(4)
C3 C8 C9 C10 -150.6(3)
N C9 C10 C11 -40.5(4)
C8 C9 C10 C11 87.3(4)
C12 O1 C11 C10 106.6(4)
C12 O1 C11 C14 -113.3(4)
C9 C10 C11 O1 -37.3(4)
C9 C10 C11 C12 30.3(5)
C9 C10 C11 C14 -177.0(3)
C11 O1 C12 C13 -115.0(4)
C10 C11 C12 O1 -106.1(3)
C14 C11 C12 O1 102.7(4)
O1 C11 C12 C13 99.6(4)
C10 C11 C12 C13 -6.4(5)
C14 C11 C12 C13 -157.6(4)
C1 N C13 O2 16.7(5)
C9 N C13 O2 172.3(3)
C1 N C13 C12 -162.1(3)
C9 N C13 C12 -6.5(5)
O1 C12 C13 O2 -117.9(4)
C11 C12 C13 O2 174.9(3)
O1 C12 C13 N 60.9(4)
C11 C12 C13 N -6.3(5)
